data_2016704
loop_
_publ_author_name
'Hathaway, Bruce A.'
'Kilgore, Uriah J.'
'Bond, Marcus R.'

_publ_section_title
;
 1-Ethyl 2,2-dimethyl
 3-(1,3-benzodioxol-5-yl)propane-1,2,2-tricarboxylate
;
_journal_coeditor_code FA3145
_journal_issue 8
_journal_name_full 'Acta Crystallographica Section C'
_journal_page_first o456
_journal_page_last o458
_journal_paper_doi 10.1107/S0108270108021392
_journal_volume 64
_journal_year 2008
_chemical_formula_iupac 'C17 H20 O8'
_chemical_formula_moiety 'C17 H20 O8'
_chemical_formula_sum 'C17 H20 O8'
_chemical_formula_weight 352.33
_chemical_melting_point_gt 340
_chemical_melting_point_lt 341
_chemical_name_systematic
;
1-Ethyl 2,2-dimethyl 3-(1,3-benzodioxol-5-yl)propane-1,2,2-tricarboxylate
;
_space_group_IT_number 14
_symmetry_cell_setting monoclinic
_symmetry_space_group_name_Hall '-P 2ybc'
_symmetry_space_group_name_H-M 'P 1 21/c 1'
_atom_sites_solution_hydrogens difmap
_atom_sites_solution_primary direct
_atom_sites_solution_secondary difmap
_cell_angle_alpha 90.00
_cell_angle_beta 109.4783(8)
_cell_angle_gamma 90.00
_cell_formula_units_Z 4
_cell_length_a 10.3799(2)
_cell_length_b 11.7642(2)
_cell_length_c 14.5275(3)
_cell_measurement_reflns_used 5085
_cell_measurement_temperature 100(2)
_cell_measurement_theta_max 30.034
_cell_measurement_theta_min 0.998
_cell_volume 1672.44(6)
_computing_cell_refinement 'SCALEPACK (Otwinowski & Minor, 1997)'
_computing_data_collection 'KappaCCD software'
_computing_data_reduction 'DENZO and SCALEPACK (Otwinowski & Minor, 1997)'
_computing_molecular_graphics 'ORTEP (Johnson, 1976)'
_computing_publication_material 'PARST (Nardelli, 1995)'
_computing_structure_refinement 'SHELXL97 (Sheldrick, 2008)'
_computing_structure_solution
;
maXus (Mackay <i>et al.</i>,  1999) and SIR97 (Altomare <i>et al.</i>,
1999)'
;
_diffrn_ambient_temperature 100(2)
_diffrn_measured_fraction_theta_full 0.997
_diffrn_measured_fraction_theta_max 0.997
_diffrn_measurement_device '\k-geometry goniometer'
_diffrn_measurement_device_type 'Nonius KappaCCD'
_diffrn_measurement_method CCD
_diffrn_radiation_monochromator graphite
_diffrn_radiation_source 'fine-focus sealed tube'
_diffrn_radiation_type MoK\a
_diffrn_radiation_wavelength 0.71073
_diffrn_reflns_av_R_equivalents 0.051
_diffrn_reflns_av_sigmaI/netI 0.0358
_diffrn_reflns_limit_h_max 14
_diffrn_reflns_limit_h_min 0
_diffrn_reflns_limit_k_max 16
_diffrn_reflns_limit_k_min 0
_diffrn_reflns_limit_l_max 19
_diffrn_reflns_limit_l_min -20
_diffrn_reflns_number 4861
_diffrn_reflns_theta_full 29.98
_diffrn_reflns_theta_max 29.98
_diffrn_reflns_theta_min 3.41
_exptl_absorpt_coefficient_mu 0.112
_exptl_absorpt_correction_type none
_exptl_crystal_colour Colourless
_exptl_crystal_density_diffrn 1.399
_exptl_crystal_density_method 'not measured'
_exptl_crystal_description 'Irregular '
_exptl_crystal_F_000 744
_exptl_crystal_size_max .30
_exptl_crystal_size_mid .30
_exptl_crystal_size_min .25
_refine_diff_density_max 0.294
_refine_diff_density_min -0.25
_refine_ls_extinction_method none
_refine_ls_goodness_of_fit_ref 1.052
_refine_ls_hydrogen_treatment refall
_refine_ls_matrix_type full
_refine_ls_number_parameters 306
_refine_ls_number_reflns 4861
_refine_ls_number_restraints 0
_refine_ls_restrained_S_all 1.052
_refine_ls_R_factor_all 0.0662
_refine_ls_R_factor_gt 0.0417
_refine_ls_shift/su_max 0
_refine_ls_shift/su_mean 0
_refine_ls_structure_factor_coef Fsqd
_refine_ls_weighting_details 'calc w=1/[\s^2^(Fo^2^)+(0.0733P)^2^+0.1393P] where P=(Fo^2^+2Fc^2^)/3'
_refine_ls_weighting_scheme calc
_refine_ls_wR_factor_gt 0.0979
_refine_ls_wR_factor_ref 0.1079
_reflns_number_gt 3573
_reflns_number_total 4861
_reflns_threshold_expression I>2\s(I)
_cod_data_source_file fa3145.cif
_cod_data_source_block I_100K
_cod_original_cell_volume 1672.49(6)
_cod_original_sg_symbol_H-M 'P 21/c'
_cod_database_code 2016704
_cod_database_fobs_code 2016704

loop_
_symmetry_equiv_pos_as_xyz
'x, y, z'
'-x, y+1/2, -z+1/2'
'-x, -y, -z'
'x, -y-1/2, z-1/2'

loop_
_atom_site_type_symbol
_atom_site_label
_atom_site_fract_x
_atom_site_fract_y
_atom_site_fract_z
_atom_site_U_iso_or_equiv
_atom_site_adp_type
_atom_site_calc_flag
_atom_site_occupancy
C C1 0.37676(12) 0.53491(11) 0.20482(9) 0.0203(2) Uani d 1
H H1A 0.4104(14) 0.4604(13) 0.2317(10) 0.024(4) Uiso d 1
H H1B 0.3614(14) 0.5319(12) 0.1352(11) 0.024(3) Uiso d 1
C C2 0.24179(11) 0.56349(10) 0.22145(8) 0.0185(2) Uani d 1
C C3 0.25195(13) 0.55367(11) 0.33026(9) 0.0206(2) Uani d 1
H H3A 0.3258(14) 0.6056(12) 0.3677(10) 0.021(3) Uiso d 1
H H3B 0.1652(14) 0.5814(12) 0.3345(10) 0.022(3) Uiso d 1
C C31 0.28393(12) 0.43606(10) 0.37383(8) 0.0195(2) Uani d 1
C C32 0.42093(12) 0.40029(11) 0.41452(8) 0.0209(2) Uani d 1
H H32 0.4938(14) 0.4493(12) 0.4139(10) 0.025(4) Uiso d 1
C C33 0.44457(11) 0.29421(11) 0.45633(8) 0.0203(2) Uani d 1
C C34 0.33948(12) 0.22335(10) 0.45930(9) 0.0210(2) Uani d 1
C C35 0.20479(13) 0.25490(11) 0.41948(10) 0.0246(3) Uani d 1
H H35 0.1306(15) 0.2057(13) 0.4221(11) 0.031(4) Uiso d 1
C C36 0.17930(12) 0.36327(11) 0.37656(9) 0.0219(2) Uani d 1
H H36 0.0855(15) 0.3880(12) 0.3485(10) 0.024(4) Uiso d 1
O O33 0.56824(8) 0.24104(8) 0.49873(7) 0.0269(2) Uani d 1
O O34 0.39303(9) 0.12216(8) 0.50364(7) 0.0269(2) Uani d 1
C C37 0.53777(13) 0.14246(11) 0.54577(10) 0.0261(3) Uani d 1
H H37A 0.5603(14) 0.1598(13) 0.6150(11) 0.026(4) Uiso d 1
H H37B 0.5863(15) 0.0754(13) 0.5320(10) 0.028(4) Uiso d 1
C C11 0.48473(12) 0.62470(11) 0.24745(9) 0.0223(2) Uani d 1
O O111 0.61081(9) 0.58373(8) 0.26863(7) 0.0273(2) Uani d 1
O O112 0.46014(10) 0.72261(8) 0.25945(8) 0.0347(2) Uani d 1
C C111 0.71926(13) 0.66928(13) 0.30554(11) 0.0295(3) Uani d 1
H H11A 0.7112(16) 0.7257(14) 0.2535(12) 0.038(4) Uiso d 1
H H11B 0.7014(16) 0.7109(14) 0.3603(12) 0.034(4) Uiso d 1
C C112 0.85335(17) 0.61144(17) 0.33654(18) 0.0524(5) Uani d 1
H H12A 0.934(2) 0.6701(18) 0.3583(15) 0.066(6) Uiso d 1
H H12B 0.859(2) 0.568(2) 0.2796(18) 0.079(7) Uiso d 1
H H12C 0.861(3) 0.555(3) 0.396(2) 0.114(10) Uiso d 1
C C21 0.19455(12) 0.68495(10) 0.18709(9) 0.0212(2) Uani d 1
O O211 0.19863(9) 0.70123(7) 0.09667(6) 0.0255(2) Uani d 1
O O212 0.15514(9) 0.75435(8) 0.23209(7) 0.0282(2) Uani d 1
C C211 0.17092(16) 0.81621(13) 0.06056(12) 0.0339(3) Uani d 1
H H21A 0.1817(18) 0.8156(15) -0.0046(14) 0.050(5) Uiso d 1
H H21B 0.2396(17) 0.8727(15) 0.1062(12) 0.041(4) Uiso d 1
H H21C 0.0786(18) 0.8389(14) 0.0534(12) 0.041(4) Uiso d 1
C C22 0.13020(12) 0.48291(10) 0.15953(8) 0.0204(2) Uani d 1
O O221 0.00934(8) 0.51196(8) 0.16648(6) 0.0265(2) Uani d 1
O O222 0.14782(9) 0.40523(8) 0.11153(7) 0.0290(2) Uani d 1
C C221 -0.10594(14) 0.44128(14) 0.11268(11) 0.0325(3) Uani d 1
H H22A -0.186(2) 0.4784(18) 0.1212(15) 0.070(6) Uiso d 1
H H22B -0.0990(17) 0.3649(15) 0.1375(12) 0.041(4) Uiso d 1
H H22C -0.1164(18) 0.4436(15) 0.0442(14) 0.049(5) Uiso d 1

loop_
_atom_site_aniso_label
_atom_site_aniso_U_11
_atom_site_aniso_U_22
_atom_site_aniso_U_33
_atom_site_aniso_U_12
_atom_site_aniso_U_13
_atom_site_aniso_U_23
C1 0.0207(6) 0.0209(6) 0.0203(6) 0.0003(5) 0.0081(5) -0.0025(5)
C2 0.0192(5) 0.0171(5) 0.0196(5) 0.0001(4) 0.0069(4) -0.0019(4)
C3 0.0216(6) 0.0211(6) 0.0198(5) -0.0005(5) 0.0077(5) -0.0035(5)
C31 0.0207(6) 0.0206(6) 0.0173(5) -0.0007(4) 0.0067(4) -0.0035(4)
C32 0.0189(6) 0.0235(6) 0.0195(6) -0.0042(5) 0.0055(5) -0.0032(5)
C33 0.0162(5) 0.0252(6) 0.0188(5) -0.0002(4) 0.0047(4) -0.0031(5)
C34 0.0229(6) 0.0202(6) 0.0209(6) 0.0013(5) 0.0085(5) -0.0001(5)
C35 0.0203(6) 0.0249(6) 0.0304(6) -0.0026(5) 0.0110(5) 0.0010(5)
C36 0.0182(6) 0.0252(6) 0.0233(6) 0.0010(5) 0.0080(5) -0.0003(5)
O33 0.0177(4) 0.0294(5) 0.0311(5) 0.0016(4) 0.0048(4) 0.0048(4)
O34 0.0229(4) 0.0231(5) 0.0338(5) 0.0016(3) 0.0085(4) 0.0046(4)
C37 0.0247(6) 0.0233(7) 0.0274(7) 0.0016(5) 0.0046(5) -0.0007(5)
C11 0.0207(6) 0.0265(6) 0.0211(6) -0.0008(5) 0.0089(5) -0.0010(5)
O111 0.0190(4) 0.0273(5) 0.0351(5) -0.0017(3) 0.0086(4) -0.0008(4)
O112 0.0268(5) 0.0264(5) 0.0507(6) -0.0040(4) 0.0125(4) -0.0121(5)
C111 0.0222(6) 0.0340(7) 0.0315(7) -0.0073(5) 0.0079(5) -0.0003(6)
C112 0.0262(8) 0.0437(10) 0.0803(14) -0.0019(7) 0.0083(8) -0.0111(10)
C21 0.0179(6) 0.0211(6) 0.0250(6) -0.0019(5) 0.0078(5) -0.0016(5)
O211 0.0320(5) 0.0212(5) 0.0257(4) 0.0036(4) 0.0128(4) 0.0045(4)
O212 0.0330(5) 0.0221(5) 0.0334(5) 0.0053(4) 0.0163(4) -0.0014(4)
C211 0.0373(8) 0.0271(7) 0.0433(9) 0.0097(6) 0.0216(7) 0.0139(6)
C22 0.0211(6) 0.0198(6) 0.0191(5) -0.0008(4) 0.0052(5) 0.0025(5)
O221 0.0180(4) 0.0281(5) 0.0309(5) -0.0027(3) 0.0047(4) -0.0037(4)
O222 0.0315(5) 0.0241(5) 0.0316(5) -0.0038(4) 0.0106(4) -0.0091(4)
C221 0.0218(7) 0.0362(8) 0.0336(8) -0.0086(6) 0.0016(6) 0.0007(6)

loop_
_atom_type_symbol
_atom_type_description
_atom_type_scat_dispersion_real
_atom_type_scat_dispersion_imag
_atom_type_scat_source
C C 0.0033 0.0016 'International Tables Vol C Tables 4.2.6.8 and 6.1.1.4'
H H 0.0000 0.0000 'International Tables Vol C Tables 4.2.6.8 and 6.1.1.4'
O O 0.0106 0.0060 'International Tables Vol C Tables 4.2.6.8 and 6.1.1.4'

loop_
_geom_angle_atom_site_label_1
_geom_angle_atom_site_label_2
_geom_angle_atom_site_label_3
_geom_angle
_geom_angle_publ_flag
C11 C1 C2 111.87(10) no
C11 C1 H1A 110.2(8) no
C2 C1 H1A 111.0(8) no
C11 C1 H1B 107.1(8) no
C2 C1 H1B 109.3(8) no
H1A C1 H1B 107.2(11) no
C22 C2 C1 108.80(9) no
C22 C2 C21 106.67(9) no
C1 C2 C21 111.16(10) no
C22 C2 C3 109.42(9) no
C1 C2 C3 112.81(10) no
C21 C2 C3 107.78(9) no
C31 C3 C2 115.16(10) no
C31 C3 H3A 108.3(8) no
C2 C3 H3A 106.9(8) no
C31 C3 H3B 110.9(8) no
C2 C3 H3B 106.7(8) no
H3A C3 H3B 108.7(11) no
C36 C31 C32 119.41(11) no
C36 C31 C3 120.65(11) no
C32 C31 C3 119.91(11) no
C33 C32 C31 117.58(11) no
C33 C32 H32 121.9(9) no
C31 C32 H32 120.5(9) no
C32 C33 O33 127.85(11) no
C32 C33 C34 122.29(11) no
O33 C33 C34 109.86(11) no
C35 C34 O34 128.67(11) no
C35 C34 C33 121.72(12) no
O34 C34 C33 109.58(10) no
C34 C35 C36 116.52(11) no
C34 C35 H35 122.0(9) no
C36 C35 H35 121.4(9) no
C31 C36 C35 122.47(11) no
C31 C36 H36 119.2(8) no
C35 C36 H36 118.3(8) no
C33 O33 C37 105.07(9) no
C34 O34 C37 104.84(9) no
O33 C37 O34 107.23(10) no
O33 C37 H37A 107.9(9) no
O34 C37 H37A 109.3(8) no
O33 C37 H37B 109.9(8) no
O34 C37 H37B 108.1(9) no
H37A C37 H37B 114.3(12) no
O112 C11 O111 123.52(11) no
O112 C11 C1 124.23(11) no
O111 C11 C1 112.25(10) no
C11 O111 C111 114.23(10) no
O111 C111 C112 108.93(13) no
O111 C111 H11A 108.7(9) no
C112 C111 H11A 111.9(9) no
O111 C111 H11B 107.6(9) no
C112 C111 H11B 112.8(9) no
H11A C111 H11B 106.8(13) no
C111 C112 H12A 111.5(11) no
C111 C112 H12B 107.1(14) no
H12A C112 H12B 109.2(17) no
C111 C112 H12C 110.0(15) no
H12A C112 H12C 108.9(18) no
H12B C112 H12C 110(2) no
O212 C21 O211 124.33(11) no
O212 C21 C2 125.78(11) no
O211 C21 C2 109.84(10) no
C21 O211 C211 114.94(10) no
O211 C211 H21A 105.5(11) no
O211 C211 H21B 110.9(9) no
H21A C211 H21B 110.2(14) no
O211 C211 H21C 111.6(10) no
H21A C211 H21C 108.8(14) no
H21B C211 H21C 109.7(14) no
O222 C22 O221 124.58(11) no
O222 C22 C2 125.43(11) no
O221 C22 C2 109.99(10) no
C22 O221 C221 116.02(10) no
O221 C221 H22A 105.0(12) no
O221 C221 H22B 112.8(10) no
H22A C221 H22B 109.2(16) no
O221 C221 H22C 109.1(11) no
H22A C221 H22C 108.0(16) no
H22B C221 H22C 112.4(15) no

loop_
_geom_bond_atom_site_label_1
_geom_bond_atom_site_label_2
_geom_bond_distance
_geom_bond_publ_flag
C1 C11 1.5141(17) no
C1 C2 1.5361(16) yes
C1 H1A 0.976(15) no
C1 H1B 0.971(14) no
C2 C22 1.5345(16) no
C2 C21 1.5388(17) no
C2 C3 1.5531(16) yes
C3 C31 1.5116(17) no
C3 H3A 0.989(14) no
C3 H3B 0.979(14) no
C31 C36 1.3940(17) yes
C31 C32 1.4101(17) yes
C32 C33 1.3737(18) yes
C32 H32 0.953(14) no
C33 O33 1.3752(14) yes
C33 C34 1.3848(17) yes
C34 C35 1.3739(17) yes
C34 O34 1.3792(15) yes
C35 C36 1.4050(18) yes
C35 H35 0.974(15) no
C36 H36 0.967(14) no
O33 C37 1.4339(16) yes
O34 C37 1.4407(16) yes
C37 H37A 0.975(15) no
C37 H37B 0.992(15) no
C11 O112 1.2050(15) no
C11 O111 1.3309(15) no
O111 C111 1.4714(16) no
C111 C112 1.478(2) no
C111 H11A 0.988(17) no
C111 H11B 1.003(16) no
C112 H12A 1.05(2) no
C112 H12B 0.99(2) no
C112 H12C 1.07(3) no
C21 O212 1.1999(14) no
C21 O211 1.3419(14) no
O211 C211 1.4446(16) no
C211 H21A 0.990(19) no
C211 H21B 1.036(17) no
C211 H21C 0.966(17) no
C22 O222 1.1999(15) no
C22 O221 1.3362(14) no
O221 C221 1.4527(16) no
C221 H22A 0.98(2) no
C221 H22B 0.961(18) no
C221 H22C 0.964(18) no

loop_
_cod_related_entry_id
_cod_related_entry_database
_cod_related_entry_code
1 ChemSpider 24726270
